data_2005785
loop_
_publ_author_name
'Li, S.'
'Lundquist, K.'
'Stomberg, R.'

_publ_section_title
;
 (<i>Z</i>)-2-Acetoxy-3,3',4'-trimethoxystilbene
;
_journal_issue 12
_journal_name_full 'Acta Crystallographica Section C'
_journal_page_first 3118
_journal_page_last 3121
_journal_paper_doi 10.1107/S0108270196011079
_journal_volume 52
_journal_year 1996
_chemical_formula_moiety 'C19 H20 O5'
_chemical_formula_sum 'C19 H20 O5'
_chemical_formula_weight 328.35
_chemical_melting_point .373E-305
_chemical_name_systematic
;
(Z)-2-acetoxy-3,3',4'-trimethoxystilbene
;
_space_group_IT_number 61
_symmetry_cell_setting orthorhombic
_symmetry_space_group_name_Hall '-P 2ac 2ab'
_symmetry_space_group_name_H-M 'P b c a'
_audit_creation_method SHELXL
_cell_angle_alpha 90.00
_cell_angle_beta 90.00
_cell_angle_gamma 90.00
_cell_formula_units_Z 8
_cell_length_a 17.5555(11)
_cell_length_b 7.3717(7)
_cell_length_c 26.736(2)
_cell_measurement_reflns_used 25
_cell_measurement_temperature 293(2)
_cell_measurement_theta_max 18.0
_cell_measurement_theta_min 12.0
_cell_volume 3460.0(5)
_computing_cell_refinement CAD4-EXPRESS
_computing_data_collection 'CAD4-EXPRESS (Enraf-Nonius, 1992)'
_computing_data_reduction TEXSAN
_computing_molecular_graphics TEXSAN
_computing_publication_material SHELXL93
_computing_structure_refinement 'SHELXL93 (Sheldrick, 1993)'
_computing_structure_solution 'SHELXS86 (Sheldrick, 1985)'
_diffrn_ambient_temperature 293(2)
_diffrn_measurement_device CAD4
_diffrn_measurement_method '\w-2\q scans'
_diffrn_radiation_monochromator graphite
_diffrn_radiation_source 'fine-focus sealed tube'
_diffrn_radiation_type MoK\a
_diffrn_radiation_wavelength 0.71069
_diffrn_reflns_av_sigmaI/netI 0.1093
_diffrn_reflns_limit_h_max 21
_diffrn_reflns_limit_h_min 0
_diffrn_reflns_limit_k_max 0
_diffrn_reflns_limit_k_min -9
_diffrn_reflns_limit_l_max 0
_diffrn_reflns_limit_l_min -33
_diffrn_reflns_number 3504
_diffrn_reflns_theta_max 26.29
_diffrn_reflns_theta_min 2.32
_diffrn_standards_decay_% 0
_diffrn_standards_interval_time 120
_diffrn_standards_number 3
_exptl_absorpt_coefficient_mu 0.091
_exptl_absorpt_correction_type none
_exptl_crystal_colour colourless
_exptl_crystal_density_diffrn 1.261
_exptl_crystal_density_method 'not measured'
_exptl_crystal_description fragment
_exptl_crystal_F_000 1392
_exptl_crystal_size_max 0.5
_exptl_crystal_size_mid 0.5
_exptl_crystal_size_min 0.4
_refine_diff_density_max 0.177
_refine_diff_density_min -0.193
_refine_ls_extinction_coef 0.0035(4)
_refine_ls_extinction_method 'SHELXL93 (Sheldrick, 1993)'
_refine_ls_goodness_of_fit_all 1.000
_refine_ls_goodness_of_fit_obs 1.081
_refine_ls_hydrogen_treatment 'H atoms riding'
_refine_ls_matrix_type full
_refine_ls_number_parameters 222
_refine_ls_number_reflns 3495
_refine_ls_number_restraints 0
_refine_ls_restrained_S_all 1.060
_refine_ls_restrained_S_obs 1.081
_refine_ls_R_factor_all 0.1793
_refine_ls_R_factor_obs 0.0474
_refine_ls_shift/esd_max -0.034
_refine_ls_shift/esd_mean 0.001
_refine_ls_structure_factor_coef Fsqd
_refine_ls_weighting_details 'w = 1/[\s^2^(Fo^2^)+(0.0330P)^2^+2.1400P] where P=(Fo^2^+2Fc^2^)/3'
_refine_ls_weighting_scheme calc
_refine_ls_wR_factor_all 0.1629
_refine_ls_wR_factor_obs 0.1035
_reflns_number_observed 1476
_reflns_number_total 3504
_reflns_observed_criterion >2sigma(I)
_cod_data_source_file ka1212.cif
_cod_data_source_block l6
_cod_depositor_comments
;
The following automatic conversions were performed:
'_symmetry_cell_setting' value 'Orthorhombic' changed to 'orthorhombic'
according to '/home/saulius/struct/CIF-dictionaries/cif_core.dic'
dictionary named 'cif_core.dic' version 2.4.1 from 2010-06-29.

Automatic conversion script
Id: cif_fix_enum 1527 2010-12-29 10:47:43Z saulius 

The following automatic conversions were performed:

'_symmetry_cell_setting' value 'Orthorhombic' changed to
'orthorhombic' according to
/home/saulius/struct/CIF-dictionaries/cif_core.dic dictionary named
'cif_core.dic' version 2.4.1 from 2010-06-29.

Automatic conversion script
Id: cif_fix_values 1715 2011-07-08 13:25:40Z adriana 

The following automatic conversions were performed:

'_refine_ls_weighting_scheme' value 'calc w =
1/[\s^2^(Fo^2^)+(0.0330P)^2^+2.1400P] where P=(Fo^2^+2Fc^2^)/3' was
changed to 'calc'. New tag '_refine_ls_weighting_details' was
created. The value of the new tag was set to 'w =
1/[\s^2^(Fo^2^)+(0.0330P)^2^+2.1400P] where P=(Fo^2^+2Fc^2^)/3'.

Automatic conversion script
Id: cif_fix_values 3143 2015-03-26 13:38:13Z robertas 
;
_cod_database_code 2005785
_cod_database_fobs_code 2005785

loop_
_symmetry_equiv_pos_as_xyz
'x, y, z'
'x+1/2, -y+1/2, -z'
'-x, y+1/2, -z+1/2'
'-x+1/2, -y, z+1/2'
'-x, -y, -z'
'-x-1/2, y-1/2, z'
'x, -y-1/2, z-1/2'
'x-1/2, y, -z-1/2'

loop_
_atom_site_aniso_label
_atom_site_aniso_U_11
_atom_site_aniso_U_22
_atom_site_aniso_U_33
_atom_site_aniso_U_12
_atom_site_aniso_U_13
_atom_site_aniso_U_23
C1 0.050(2) 0.046(2) 0.052(2) 0.000(2) 0.004(2) -0.009(2)
C2 0.044(2) 0.044(2) 0.056(2) 0.000(2) 0.001(2) -0.005(2)
C3 0.048(2) 0.044(2) 0.047(2) -0.001(2) 0.005(2) -0.003(2)
C4 0.053(2) 0.052(2) 0.053(2) 0.005(2) -0.001(2) 0.002(2)
C5 0.051(2) 0.072(3) 0.069(2) 0.014(2) 0.003(2) -0.001(2)
C6 0.060(2) 0.069(3) 0.058(2) 0.007(2) 0.012(2) -0.006(2)
C7 0.065(2) 0.070(3) 0.049(2) 0.001(2) 0.006(2) -0.017(2)
C8 0.061(2) 0.076(3) 0.042(2) -0.006(2) -0.004(2) -0.009(2)
C9 0.053(2) 0.115(4) 0.063(2) 0.012(2) 0.011(2) -0.010(2)
C10 0.055(2) 0.103(3) 0.085(3) 0.022(2) -0.014(2) -0.006(2)
C11 0.055(2) 0.052(2) 0.040(2) -0.005(2) -0.007(2) 0.004(2)
C12 0.055(2) 0.045(2) 0.041(2) -0.007(2) -0.012(2) 0.004(2)
C13 0.060(2) 0.055(2) 0.051(2) 0.004(2) -0.015(2) 0.000(2)
C14 0.081(3) 0.049(2) 0.064(2) 0.004(2) -0.019(2) -0.006(2)
C15 0.074(3) 0.048(2) 0.069(2) -0.013(2) -0.016(2) -0.001(2)
C16 0.059(2) 0.062(2) 0.057(2) -0.012(2) -0.008(2) 0.010(2)
C17 0.047(2) 0.061(2) 0.061(2) -0.008(2) 0.007(2) -0.005(2)
C18 0.065(2) 0.093(3) 0.087(3) -0.028(2) 0.009(2) -0.028(2)
C19 0.084(3) 0.094(3) 0.071(3) 0.016(3) 0.006(2) -0.019(2)
O1 0.0479(14) 0.080(2) 0.0472(13) 0.0067(13) 0.0051(10) -0.0032(12)
O2 0.056(2) 0.097(2) 0.059(2) 0.0112(14) -0.0053(11) 0.0031(14)
O3 0.0617(15) 0.062(2) 0.0474(13) -0.0119(13) -0.0114(11) -0.0025(12)
O4 0.082(2) 0.076(2) 0.071(2) -0.021(2) -0.0085(14) 0.017(2)
O5 0.060(2) 0.092(2) 0.076(2) 0.013(2) -0.0111(13) -0.024(2)

loop_
_atom_site_label
_atom_site_occupancy
_atom_site_fract_x
_atom_site_fract_y
_atom_site_fract_z
_atom_site_U_iso_or_equiv
_atom_site_thermal_displace_type
_atom_site_calc_flag
_atom_site_refinement_flags
_atom_site_type_symbol
C1 1 0.1288(2) 0.1592(4) 0.34620(12) 0.0491(8) Uani d . C
C2 1 0.0876(2) 0.1893(4) 0.39026(11) 0.0478(8) Uani d . C
H2 1 0.0366(2) 0.2223(4) 0.38800(11) 0.057 Uiso calc R H
C3 1 0.1201(2) 0.1718(4) 0.43654(11) 0.0463(8) Uani d . C
C4 1 0.1978(2) 0.1254(5) 0.44030(12) 0.0526(9) Uani d . C
C5 1 0.2374(2) 0.0870(5) 0.39746(13) 0.0637(10) Uani d . C
H5 1 0.2879(2) 0.0499(5) 0.39962(13) 0.076 Uiso calc R H
C6 1 0.2033(2) 0.1025(5) 0.35109(13) 0.0625(10) Uani d . C
H6 1 0.2311(2) 0.0741(5) 0.32256(13) 0.075 Uiso calc R H
C7 1 0.0939(2) 0.1814(5) 0.29683(12) 0.0614(10) Uani d . C
H7 1 0.1091(2) 0.0996(5) 0.27232(12) 0.074 Uiso calc R H
C8 1 0.0431(2) 0.3052(5) 0.28306(12) 0.0597(10) Uani d . C
H8 1 0.0224(2) 0.2950(5) 0.25119(12) 0.072 Uiso calc R H
C9 1 0.0044(2) 0.2445(6) 0.47818(13) 0.0767(12) Uani d . C
H9A 1 -0.0147(4) 0.2666(35) 0.5113(2) 0.115 Uiso calc R H
H9B 1 -0.0233(3) 0.1461(15) 0.4633(9) 0.115 Uiso calc R H
H9C 1 -0.0018(2) 0.3517(20) 0.4582(8) 0.115 Uiso calc R H
C10 1 0.3081(2) 0.1220(6) 0.49222(14) 0.0809(13) Uani d . C
H10A 1 0.3218(2) 0.1370(37) 0.5267(2) 0.121 Uiso calc R H
H10B 1 0.3283(2) 0.2210(23) 0.4730(8) 0.121 Uiso calc R H
H10C 1 0.3287(2) 0.0099(16) 0.4800(9) 0.121 Uiso calc R H
C11 1 0.0173(2) 0.4569(5) 0.31432(11) 0.0488(8) Uani d . C
C12 1 -0.0590(2) 0.4818(4) 0.32500(11) 0.0471(8) Uani d . C
C13 1 -0.0849(2) 0.6191(5) 0.35653(12) 0.0555(9) Uani d . C
C14 1 -0.0327(2) 0.7388(5) 0.37620(13) 0.0647(10) Uani d . C
H14 1 -0.0489(2) 0.8328(5) 0.39683(13) 0.078 Uiso calc R H
C15 1 0.0438(2) 0.7189(5) 0.36522(13) 0.0638(10) Uani d . C
H15 1 0.0789(2) 0.8007(5) 0.37833(13) 0.077 Uiso calc R H
C16 1 0.0685(2) 0.5809(5) 0.33542(12) 0.0597(10) Uani d . C
H16 1 0.1203(2) 0.5688(5) 0.32897(12) 0.072 Uiso calc R H
C17 1 -0.1331(2) 0.2152(5) 0.32642(14) 0.0563(9) Uani d . C
C18 1 -0.1837(2) 0.1008(6) 0.29452(14) 0.0818(13) Uani d . C
H18A 1 -0.1532(2) 0.0285(26) 0.2724(7) 0.123 Uiso calc R H
H18B 1 -0.2167(10) 0.1775(6) 0.2753(7) 0.123 Uiso calc R H
H18C 1 -0.2137(11) 0.0227(25) 0.3154(2) 0.123 Uiso calc R H
C19 1 -0.1886(2) 0.7378(6) 0.40424(14) 0.0831(13) Uani d . C
H19A 1 -0.2423(4) 0.7197(26) 0.4086(7) 0.125 Uiso calc R H
H19B 1 -0.1791(13) 0.8621(6) 0.3956(4) 0.125 Uiso calc R H
H19C 1 -0.1625(11) 0.7088(24) 0.4348(3) 0.125 Uiso calc R H
O1 1 0.08330(12) 0.1988(3) 0.48083(7) 0.0585(6) Uani d . O
O2 1 0.22694(12) 0.1193(4) 0.48763(8) 0.0706(8) Uani d . O
O3 1 -0.11235(12) 0.3677(3) 0.30169(8) 0.0572(6) Uani d . O
O4 1 -0.11212(14) 0.1820(4) 0.36784(10) 0.0765(8) Uani d . O
O5 1 -0.16158(14) 0.6225(4) 0.36505(9) 0.0761(8) Uani d . O

loop_
_atom_type_symbol
_atom_type_description
_atom_type_scat_dispersion_real
_atom_type_scat_dispersion_imag
_atom_type_scat_source
C C 0.0033 0.0016 'International Tables Vol C Tables 4.2.6.8 and 6.1.1.4'
H H 0.0000 0.0000 'International Tables Vol C Tables 4.2.6.8 and 6.1.1.4'
O O 0.0106 0.0060 'International Tables Vol C Tables 4.2.6.8 and 6.1.1.4'

loop_
_geom_angle_atom_site_label_1
_geom_angle_atom_site_label_2
_geom_angle_atom_site_label_3
_geom_angle
_geom_angle_publ_flag
C6 C1 C2 117.3(3) ?
C6 C1 C7 121.1(3) yes
C2 C1 C7 121.6(3) yes
C3 C2 C1 122.0(3) ?
C3 C2 H2 119.0(2) ?
C1 C2 H2 119.0(2) ?
O1 C3 C2 125.1(3) yes
O1 C3 C4 115.6(3) yes
C2 C3 C4 119.4(3) ?
O2 C4 C5 125.3(3) yes
O2 C4 C3 115.9(3) yes
C5 C4 C3 118.8(3) ?
C4 C5 C6 120.9(3) ?
C4 C5 H5 119.6(2) ?
C6 C5 H5 119.6(2) ?
C1 C6 C5 121.4(3) ?
C1 C6 H6 119.3(2) ?
C5 C6 H6 119.3(2) ?
C8 C7 C1 127.4(3) yes
C8 C7 H7 116.3(2) ?
C1 C7 H7 116.3(2) ?
C7 C8 C11 125.0(3) yes
C7 C8 H8 117.5(2) ?
C11 C8 H8 117.5(2) ?
O1 C9 H9A 109.5(2) ?
O1 C9 H9B 109.5(2) ?
H9A C9 H9B 109.5 ?
O1 C9 H9C 109.5(2) ?
H9A C9 H9C 109.5 ?
H9B C9 H9C 109.5 ?
O2 C10 H10A 109.5(2) ?
O2 C10 H10B 109.5(2) ?
H10A C10 H10B 109.5 ?
O2 C10 H10C 109.5(2) ?
H10A C10 H10C 109.5 ?
H10B C10 H10C 109.5 ?
C12 C11 C16 116.9(3) ?
C12 C11 C8 121.2(3) yes
C16 C11 C8 121.8(3) yes
C11 C12 C13 122.5(3) ?
C11 C12 O3 118.3(3) yes
C13 C12 O3 119.1(3) yes
O5 C13 C14 125.5(3) yes
O5 C13 C12 115.8(3) yes
C14 C13 C12 118.7(3) ?
C13 C14 C15 119.9(3) ?
C13 C14 H14 120.1(2) ?
C15 C14 H14 120.1(2) ?
C16 C15 C14 120.8(3) ?
C16 C15 H15 119.6(2) ?
C14 C15 H15 119.6(2) ?
C15 C16 C11 121.2(3) ?
C15 C16 H16 119.4(2) ?
C11 C16 H16 119.4(2) ?
O4 C17 O3 122.7(3) yes
O4 C17 C18 126.8(4) yes
O3 C17 C18 110.5(3) ?
C17 C18 H18A 109.5(2) ?
C17 C18 H18B 109.5(2) ?
H18A C18 H18B 109.5 ?
C17 C18 H18C 109.5(2) ?
H18A C18 H18C 109.5 ?
H18B C18 H18C 109.5 ?
O5 C19 H19A 109.5(2) ?
O5 C19 H19B 109.5(2) ?
H19A C19 H19B 109.5 ?
O5 C19 H19C 109.5(2) ?
H19A C19 H19C 109.5 ?
H19B C19 H19C 109.5 ?
C3 O1 C9 116.8(2) yes
C4 O2 C10 116.9(3) yes
C17 O3 C12 117.4(2) yes
C13 O5 C19 117.4(3) yes

loop_
_geom_bond_atom_site_label_1
_geom_bond_atom_site_label_2
_geom_bond_distance
_geom_bond_publ_flag
C1 C6 1.379(4) yes
C1 C2 1.400(4) yes
C1 C7 1.464(4) yes
C2 C3 1.368(4) yes
C2 H2 0.93 ?
C3 O1 1.363(3) yes
C3 C4 1.410(4) yes
C4 O2 1.366(4) yes
C4 C5 1.370(4) yes
C5 C6 1.382(4) yes
C5 H5 0.93 ?
C6 H6 0.93 ?
C7 C8 1.328(4) yes
C7 H7 0.93 ?
C8 C11 1.468(5) yes
C8 H8 0.93 ?
C9 O1 1.427(4) yes
C9 H9A 0.96 ?
C9 H9B 0.96 ?
C9 H9C 0.96 ?
C10 O2 1.430(4) yes
C10 H10A 0.96 ?
C10 H10B 0.96 ?
C10 H10C 0.96 ?
C11 C12 1.382(4) yes
C11 C16 1.401(4) yes
C12 C13 1.393(4) yes
C12 O3 1.404(3) yes
C13 O5 1.366(4) yes
C13 C14 1.376(4) yes
C14 C15 1.383(5) yes
C14 H14 0.93 ?
C15 C16 1.363(5) yes
C15 H15 0.93 ?
C16 H16 0.93 ?
C17 O4 1.192(4) yes
C17 O3 1.354(4) yes
C17 C18 1.493(5) yes
C18 H18A 0.96 ?
C18 H18B 0.96 ?
C18 H18C 0.96 ?
C19 O5 1.430(4) yes
C19 H19A 0.96 ?
C19 H19B 0.96 ?
C19 H19C 0.96 ?

loop_
_geom_torsion_atom_site_label_1
_geom_torsion_atom_site_label_2
_geom_torsion_atom_site_label_3
_geom_torsion_atom_site_label_4
_geom_torsion
_geom_torsion_publ_flag
C6 C1 C2 C3 2.9(5) ?
C7 C1 C2 C3 -178.9(3) ?
C1 C2 C3 O1 -179.9(3) ?
C1 C2 C3 C4 1.3(5) ?
O1 C3 C4 O2 -2.1(4) ?
C2 C3 C4 O2 176.8(3) ?
O1 C3 C4 C5 176.6(3) ?
C2 C3 C4 C5 -4.5(5) ?
O2 C4 C5 C6 -178.0(3) ?
C3 C4 C5 C6 3.5(5) ?
C2 C1 C6 C5 -3.9(5) ?
C7 C1 C6 C5 177.8(3) ?
C4 C5 C6 C1 0.8(6) ?
C6 C1 C7 C8 -145.1(4) yes
C2 C1 C7 C8 36.7(5) yes
C1 C7 C8 C11 6.2(6) yes
C7 C8 C11 C12 -123.6(4) yes
C7 C8 C11 C16 55.2(5) yes
C16 C11 C12 C13 -2.1(5) ?
C8 C11 C12 C13 176.8(3) ?
C16 C11 C12 O3 175.7(3) ?
C8 C11 C12 O3 -5.5(4) yes
C11 C12 C13 O5 -177.6(3) ?
O3 C12 C13 O5 4.7(4) yes
C11 C12 C13 C14 2.6(5) ?
O3 C12 C13 C14 -175.1(3) ?
O5 C13 C14 C15 179.0(3) ?
C12 C13 C14 C15 -1.2(5) ?
C13 C14 C15 C16 -0.6(5) ?
C14 C15 C16 C11 1.1(5) ?
C12 C11 C16 C15 0.2(5) ?
C8 C11 C16 C15 -178.6(3) ?
C2 C3 O1 C9 1.6(5) ?
C4 C3 O1 C9 -179.6(3) yes
C5 C4 O2 C10 17.9(5) yes
C3 C4 O2 C10 -163.5(3) ?
O4 C17 O3 C12 5.3(5) yes
C18 C17 O3 C12 -174.4(3) yes
C11 C12 O3 C17 92.4(3) yes
C13 C12 O3 C17 -89.8(4) ?
C14 C13 O5 C19 -11.9(5) yes
C12 C13 O5 C19 168.3(3) ?

loop_
_cod_related_entry_id
_cod_related_entry_database
_cod_related_entry_code
1 ChemSpider 21186617
